data_1572276
loop_
_publ_author_name
'Hollister, Kimberly K.'
'Molino, Andrew'
'Le, VuongVy V'
'Jones, Nula'
'Smith, Wyatt J.'
'M&#xfc;ller, Peter'
'Dickie, Diane A.'
'Wilson, David J. D.'
'Gilliard, Jr, Robert J'

_publ_section_title
;
 Pentacyclic fused diborepinium ions with carbene- and carbone-mediated
 deep-blue to red emission.
;
_journal_issue 35
_journal_name_full 'Chemical science'
_journal_page_first 14358
_journal_page_last 14370
_journal_paper_doi 10.1039/d4sc03835e
_journal_volume 15
_journal_year 2024
_chemical_formula_moiety 'C22 H14 B2 Cl2'
_chemical_formula_sum 'C22 H14 B2 Cl2'
_chemical_formula_weight 370.85
_space_group_crystal_system monoclinic
_space_group_IT_number 14
_space_group_name_Hall '-P 2ybc'
_space_group_name_H-M_alt 'P 1 21/c 1'
_atom_sites_solution_hydrogens geom
_atom_sites_solution_primary dual
_audit_creation_date 2021-01-01
_audit_creation_method
;
Olex2 1.3
(compiled 2020.11.12 svn.r5f609507 for OlexSys, GUI svn.r6226)
;
_audit_update_record
;
2024-03-28 deposited with the CCDC.	2024-08-05 downloaded from the CCDC.
;
_cell_angle_alpha 90
_cell_angle_beta 108.334(7)
_cell_angle_gamma 90
_cell_formula_units_Z 2
_cell_length_a 13.331(4)
_cell_length_b 3.9432(11)
_cell_length_c 16.631(5)
_cell_measurement_reflns_used 2103
_cell_measurement_temperature 100.01
_cell_measurement_theta_max 25.293
_cell_measurement_theta_min 2.576
_cell_volume 829.9(4)
_computing_cell_refinement 'SAINT V8.40B (?, 2016)'
_computing_data_reduction 'SAINT V8.40B (?, 2016)'
_computing_molecular_graphics 'Olex2 1.3 (Dolomanov et al., 2009)'
_computing_publication_material 'Olex2 1.3 (Dolomanov et al., 2009)'
_computing_structure_refinement 'SHELXL 2018/3 (Sheldrick, 2015)'
_computing_structure_solution 'SHELXT 2018/2 (Sheldrick, 2018)'
_diffrn_ambient_temperature 100.01
_diffrn_measured_fraction_theta_full 1.000
_diffrn_measured_fraction_theta_max 0.999
_diffrn_measurement_device_type 'Bruker APEX-II CCD'
_diffrn_measurement_method '\f and \w scans'
_diffrn_radiation_type MoK\a
_diffrn_radiation_wavelength 0.71073
_diffrn_reflns_av_R_equivalents 0.1091
_diffrn_reflns_av_unetI/netI 0.0837
_diffrn_reflns_Laue_measured_fraction_full 1.000
_diffrn_reflns_Laue_measured_fraction_max 0.999
_diffrn_reflns_limit_h_max 16
_diffrn_reflns_limit_h_min -16
_diffrn_reflns_limit_k_max 4
_diffrn_reflns_limit_k_min -4
_diffrn_reflns_limit_l_max 20
_diffrn_reflns_limit_l_min -20
_diffrn_reflns_number 8643
_diffrn_reflns_point_group_measured_fraction_full 1.000
_diffrn_reflns_point_group_measured_fraction_max 0.999
_diffrn_reflns_theta_full 25.242
_diffrn_reflns_theta_max 25.357
_diffrn_reflns_theta_min 1.609
_diffrn_source_current 30.0
_diffrn_source_power 1.5
_diffrn_source_voltage 50.0
_diffrn_standards_number 0
_exptl_absorpt_coefficient_mu 0.393
_exptl_absorpt_correction_T_max 0.7452
_exptl_absorpt_correction_T_min 0.5076
_exptl_absorpt_correction_type multi-scan
_exptl_absorpt_process_details
;
SADABS-2016/2 (Bruker,2016/2) was used for absorption correction.
wR2(int) was 0.1011 before and 0.0789 after correction.
The Ratio of minimum to maximum transmission is 0.6812.
The \l/2 correction factor is 0.00150.
;
_exptl_crystal_colour orange
_exptl_crystal_colour_primary orange
_exptl_crystal_density_diffrn 1.484
_exptl_crystal_description needle
_exptl_crystal_F_000 380
_exptl_crystal_size_max 0.373
_exptl_crystal_size_mid 0.053
_exptl_crystal_size_min 0.052
_refine_diff_density_max 0.318
_refine_diff_density_min -0.311
_refine_diff_density_rms 0.078
_refine_ls_extinction_method none
_refine_ls_goodness_of_fit_ref 1.018
_refine_ls_hydrogen_treatment constr
_refine_ls_matrix_type full
_refine_ls_number_parameters 118
_refine_ls_number_reflns 1523
_refine_ls_number_restraints 0
_refine_ls_restrained_S_all 1.018
_refine_ls_R_factor_all 0.0947
_refine_ls_R_factor_gt 0.0501
_refine_ls_shift/su_max 0.000
_refine_ls_shift/su_mean 0.000
_refine_ls_structure_factor_coef Fsqd
_refine_ls_weighting_details 'w=1/[\s^2^(Fo^2^)+(0.0657P)^2^+0.1603P] where P=(Fo^2^+2Fc^2^)/3'
_refine_ls_weighting_scheme calc
_refine_ls_wR_factor_gt 0.1177
_refine_ls_wR_factor_ref 0.1385
_reflns_Friedel_coverage 0.000
_reflns_number_gt 990
_reflns_number_total 1523
_reflns_threshold_expression 'I > 2\s(I)'
_cod_data_source_file d4sc03835e2.cif
_cod_data_source_block 1Cl
_cod_depositor_comments 'Adding full bibliography for 1572276--1572287.cif.'
_cod_database_code 1572276
_shelx_shelxl_version_number 2018/3
_shelx_space_group_comment
;
The symmetry employed for this shelxl refinement is uniquely defined
by the following loop, which should always be used as a source of
symmetry information in preference to the above space-group names.
They are only intended as comments.
;
_shelx_estimated_absorpt_t_max 0.980
_shelx_estimated_absorpt_t_min 0.867
_olex2_refinement_description
;
1. Fixed Uiso
 At 1.2 times of:
  All C(H) groups
2.a Aromatic/amide H refined with riding coordinates:
 C2(H2), C4(H4), C5(H5), C7(H7), C8(H8), C9(H9), C10(H10)
;
_olex2_submission_special_instructions 'No special instructions were received'

loop_
_space_group_symop_operation_xyz
'x, y, z'
'-x, y+1/2, -z+1/2'
'-x, -y, -z'
'x, -y-1/2, z-1/2'

loop_
_atom_site_label
_atom_site_type_symbol
_atom_site_fract_x
_atom_site_fract_y
_atom_site_fract_z
_atom_site_U_iso_or_equiv
_atom_site_adp_type
_atom_site_occupancy
_atom_site_site_symmetry_order
_atom_site_calc_flag
_atom_site_refinement_flags_posn
_atom_site_refinement_flags_adp
_atom_site_refinement_flags_occupancy
_atom_site_disorder_assembly
_atom_site_disorder_group
B1 B 0.7255(3) 0.4779(11) 0.6131(3) 0.0239(9) Uani 1 1 d . . . . .
C1 C 0.3925(2) 0.5019(9) 0.4437(2) 0.0217(8) Uani 1 1 d . . . . .
Cl1 Cl 0.81618(6) 0.3589(3) 0.55749(6) 0.0310(3) Uani 1 1 d . . . . .
C2 C 0.4219(2) 0.6492(9) 0.5237(2) 0.0220(8) Uani 1 1 d . . . . .
H2 H 0.368044 0.753953 0.541213 0.026 Uiso 1 1 calc R U . . .
C3 C 0.5257(2) 0.6549(9) 0.5809(2) 0.0209(8) Uani 1 1 d . . . . .
C4 C 0.5376(2) 0.8260(10) 0.6609(2) 0.0222(8) Uani 1 1 d . . . . .
H4 H 0.477692 0.955539 0.661382 0.027 Uiso 1 1 calc R U . . .
C5 C 0.6175(3) 0.8349(9) 0.7343(2) 0.0225(8) Uani 1 1 d . . . . .
H5 H 0.602494 0.969426 0.776537 0.027 Uiso 1 1 calc R U . . .
C6 C 0.7221(2) 0.6816(9) 0.7626(2) 0.0213(8) Uani 1 1 d . . . . .
C7 C 0.7750(3) 0.7088(10) 0.8500(2) 0.0270(9) Uani 1 1 d . . . . .
H7 H 0.740392 0.818321 0.884835 0.032 Uiso 1 1 calc R U . . .
C8 C 0.8755(3) 0.5816(10) 0.8869(2) 0.0277(9) Uani 1 1 d . . . . .
H8 H 0.909198 0.602234 0.946248 0.033 Uiso 1 1 calc R U . . .
C9 C 0.9269(3) 0.4228(10) 0.8362(2) 0.0264(9) Uani 1 1 d . . . . .
H9 H 0.995555 0.330186 0.860812 0.032 Uiso 1 1 calc R U . . .
C10 C 0.8775(2) 0.4007(9) 0.7499(2) 0.0233(8) Uani 1 1 d . . . . .
H10 H 0.914328 0.295804 0.716009 0.028 Uiso 1 1 calc R U . . .
C11 C 0.7740(2) 0.5280(10) 0.7093(2) 0.0221(8) Uani 1 1 d . . . . .

loop_
_atom_site_aniso_label
_atom_site_aniso_U_11
_atom_site_aniso_U_22
_atom_site_aniso_U_33
_atom_site_aniso_U_23
_atom_site_aniso_U_13
_atom_site_aniso_U_12
B1 0.0160(19) 0.023(2) 0.031(2) 0.002(2) 0.0052(17) 0.0002(17)
C1 0.0155(17) 0.023(2) 0.025(2) 0.0038(17) 0.0043(14) -0.0011(15)
Cl1 0.0127(4) 0.0504(7) 0.0271(5) -0.0019(5) 0.0022(3) 0.0043(4)
C2 0.0126(16) 0.024(2) 0.030(2) 0.0027(18) 0.0071(14) 0.0003(15)
C3 0.0124(16) 0.024(2) 0.0250(19) 0.0046(17) 0.0039(14) 0.0001(15)
C4 0.0142(17) 0.027(2) 0.0229(19) -0.0002(17) 0.0027(14) -0.0007(15)
C5 0.0177(17) 0.025(2) 0.0238(19) -0.0028(17) 0.0052(14) -0.0009(16)
C6 0.0129(16) 0.024(2) 0.0232(19) -0.0015(17) 0.0010(14) -0.0025(15)
C7 0.0175(18) 0.035(2) 0.027(2) -0.0051(18) 0.0045(15) -0.0045(16)
C8 0.0150(17) 0.040(3) 0.023(2) 0.0028(18) -0.0016(15) -0.0035(16)
C9 0.0113(16) 0.034(3) 0.028(2) 0.0019(18) -0.0016(15) -0.0035(15)
C10 0.0113(16) 0.028(2) 0.029(2) 0.0014(17) 0.0033(14) -0.0004(15)
C11 0.0104(16) 0.028(2) 0.0247(19) 0.0038(17) 0.0005(14) -0.0031(15)

loop_
_atom_type_symbol
_atom_type_description
_atom_type_scat_dispersion_real
_atom_type_scat_dispersion_imag
_atom_type_scat_source
C C 0.0033 0.0016 'International Tables Vol C Tables 4.2.6.8 and 6.1.1.4'
H H 0.0000 0.0000 'International Tables Vol C Tables 4.2.6.8 and 6.1.1.4'
B B 0.0013 0.0007 'International Tables Vol C Tables 4.2.6.8 and 6.1.1.4'
Cl Cl 0.1484 0.1585 'International Tables Vol C Tables 4.2.6.8 and 6.1.1.4'

loop_
_exptl_crystal_face_index_h
_exptl_crystal_face_index_k
_exptl_crystal_face_index_l
_exptl_crystal_face_perp_dist
1.00 1.00 -1.00 0.1770
1.00 1.00 0.00 0.1720
-1.00 -1.00 -1.00 0.1160
-1.00 1.00 0.00 0.1840
-1.00 0.00 -1.00 0.0310
1.00 0.00 1.00 0.0230
0.00 0.00 -1.00 0.0260
0.00 0.00 1.00 0.0260
-1.00 0.00 1.00 0.0180
1.00 0.00 -1.00 0.0260
-1.00 0.00 0.00 0.0290
1.00 0.00 0.00 0.0140

loop_
_geom_angle_atom_site_label_1
_geom_angle_atom_site_label_2
_geom_angle_atom_site_label_3
_geom_angle
_geom_angle_site_symmetry_1
_geom_angle_site_symmetry_3
_geom_angle_publ_flag
C1 B1 Cl1 114.5(3) 3_666 . ?
C11 B1 C1 129.5(3) . 3_666 ?
C11 B1 Cl1 115.9(3) . . ?
C2 C1 B1 119.0(3) . 3_666 ?
C2 C1 C3 116.5(3) . 3_666 ?
C3 C1 B1 124.5(3) 3_666 3_666 ?
C1 C2 H2 117.5 . . ?
C1 C2 C3 125.0(3) . . ?
C3 C2 H2 117.5 . . ?
C1 C3 C4 126.3(3) 3_666 . ?
C2 C3 C1 118.5(3) . 3_666 ?
C2 C3 C4 115.2(3) . . ?
C3 C4 H4 114.0 . . ?
C5 C4 C3 132.0(3) . . ?
C5 C4 H4 114.0 . . ?
C4 C5 H5 113.3 . . ?
C4 C5 C6 133.4(3) . . ?
C6 C5 H5 113.3 . . ?
C7 C6 C5 114.9(3) . . ?
C7 C6 C11 119.6(3) . . ?
C11 C6 C5 125.4(3) . . ?
C6 C7 H7 118.9 . . ?
C8 C7 C6 122.2(3) . . ?
C8 C7 H7 118.9 . . ?
C7 C8 H8 120.4 . . ?
C7 C8 C9 119.2(3) . . ?
C9 C8 H8 120.4 . . ?
C8 C9 H9 120.2 . . ?
C10 C9 C8 119.6(3) . . ?
C10 C9 H9 120.2 . . ?
C9 C10 H10 118.5 . . ?
C9 C10 C11 123.0(3) . . ?
C11 C10 H10 118.5 . . ?
C6 C11 B1 125.2(3) . . ?
C6 C11 C10 116.4(3) . . ?
C10 C11 B1 118.4(3) . . ?

loop_
_geom_bond_atom_site_label_1
_geom_bond_atom_site_label_2
_geom_bond_distance
_geom_bond_site_symmetry_2
_geom_bond_publ_flag
B1 C1 1.561(5) 3_666 ?
B1 Cl1 1.800(4) . ?
B1 C11 1.539(5) . ?
C1 C2 1.390(5) . ?
C1 C3 1.422(5) 3_666 ?
C2 H2 0.9500 . ?
C2 C3 1.411(4) . ?
C3 C4 1.456(5) . ?
C4 H4 0.9500 . ?
C4 C5 1.344(4) . ?
C5 H5 0.9500 . ?
C5 C6 1.456(5) . ?
C6 C7 1.406(5) . ?
C6 C11 1.420(5) . ?
C7 H7 0.9500 . ?
C7 C8 1.381(5) . ?
C8 H8 0.9500 . ?
C8 C9 1.392(5) . ?
C9 H9 0.9500 . ?
C9 C10 1.382(5) . ?
C10 H10 0.9500 . ?
C10 C11 1.424(4) . ?

loop_
_geom_torsion_atom_site_label_1
_geom_torsion_atom_site_label_2
_geom_torsion_atom_site_label_3
_geom_torsion_atom_site_label_4
_geom_torsion
_geom_torsion_site_symmetry_1
_geom_torsion_site_symmetry_2
_geom_torsion_site_symmetry_3
_geom_torsion_site_symmetry_4
_geom_torsion_publ_flag
B1 C1 C2 C3 -178.8(3) 3_666 . . . ?
C1 B1 C11 C6 -15.8(7) 3_666 . . . ?
C1 B1 C11 C10 161.7(4) 3_666 . . . ?
C1 C2 C3 C1 -0.3(6) . . . 3_666 ?
C1 C2 C3 C4 179.6(3) . . . . ?
C1 C3 C4 C5 -12.6(6) 3_666 . . . ?
Cl1 B1 C11 C6 167.5(3) . . . . ?
Cl1 B1 C11 C10 -15.0(5) . . . . ?
C2 C3 C4 C5 167.5(4) . . . . ?
C3 C1 C2 C3 0.3(6) 3_666 . . . ?
C3 C4 C5 C6 0.3(7) . . . . ?
C4 C5 C6 C7 -169.5(4) . . . . ?
C4 C5 C6 C11 13.6(7) . . . . ?
C5 C6 C7 C8 -179.0(3) . . . . ?
C5 C6 C11 B1 -4.0(6) . . . . ?
C5 C6 C11 C10 178.5(3) . . . . ?
C6 C7 C8 C9 0.4(6) . . . . ?
C7 C6 C11 B1 179.3(4) . . . . ?
C7 C6 C11 C10 1.8(5) . . . . ?
C7 C8 C9 C10 1.2(6) . . . . ?
C8 C9 C10 C11 -1.3(6) . . . . ?
C9 C10 C11 B1 -177.9(3) . . . . ?
C9 C10 C11 C6 -0.2(5) . . . . ?
C11 C6 C7 C8 -1.9(6) . . . . ?
